data_1562141
loop_
_publ_author_name
'Ortner, Teresa S.'
'Wurst, Klaus'
'Perfler, Lukas'
'Tribus, Martina'
'Huppertz, Hubert'

_publ_section_title
;
 Hydrothermal synthesis and characterization of the first mixed alkali
 borate-nitrate K3Na[B6O9(OH)3]NO3
;
_journal_name_full 'Journal of Solid State Chemistry'
_journal_page_first 66
_journal_page_last 72
_journal_paper_doi 10.1016/j.jssc.2014.09.016
_journal_volume 221
_journal_year 2015
_chemical_formula_moiety 'B6 H3 O12 (N O3), 3(K), 1(Na)'
_chemical_formula_sum 'B6 H3 K3 N Na O15'
_chemical_formula_weight 462.18
_chemical_name_common Potassium-sodiumhydroxoborate-nitrate
_space_group_IT_number 58
_space_group_name_Hall '-P 2 2n'
_space_group_name_H-M_alt 'P n n m'
_symmetry_cell_setting orthorhombic
_symmetry_Int_Tables_number 58
_symmetry_space_group_name_Hall '-P 2 2n'
_symmetry_space_group_name_H-M 'P n n m'
_atom_sites_solution_hydrogens mixed
_atom_sites_solution_primary direct
_atom_sites_solution_secondary difmap
_cell_angle_alpha 90
_cell_angle_beta 90
_cell_angle_gamma 90
_cell_formula_units_Z 4
_cell_length_a 13.208(3)
_cell_length_b 9.1067(18)
_cell_length_c 12.325(3)
_cell_measurement_reflns_used 23999
_cell_measurement_temperature 293(2)
_cell_measurement_theta_max 37.785
_cell_measurement_theta_min 0.998
_cell_volume 1482.5(6)
_computing_cell_refinement 'HKL Scalepack (Otwinowski & Minor 1997)'
_computing_data_collection 'Collect (Bruker AXS BV, 1997-2004)'
_computing_data_reduction 'HKL Denzo and Scalepack (Otwinowski & Minor 1997)'
_computing_molecular_graphics 'DIAMOND Version 3.2i(Brandenburg & Putz, 2012)'
_computing_publication_material
;
enCIFer 1.4 (Allen et al., 2004) and SHELXL-2013 (Sheldrick, 2013)
;
_computing_structure_refinement 'SHELXL-2013 (Sheldrick, 2013)'
_computing_structure_solution 'SHELXS-97 (Sheldrick, 1990)'
_diffrn_ambient_temperature 293(2)
_diffrn_detector_area_resol_mean 9
_diffrn_measured_fraction_theta_full 0.995
_diffrn_measured_fraction_theta_max 0.998
_diffrn_measurement_device '95mm CCD camera on \k-goniostat'
_diffrn_measurement_device_type KappaCCD
_diffrn_measurement_method CCD
_diffrn_radiation_monochromator 'horizonally mounted graphite crystal'
_diffrn_radiation_source 'fine-focus sealed tube'
_diffrn_radiation_type MoK\a
_diffrn_radiation_wavelength 0.71073
_diffrn_reflns_av_R_equivalents 0.0562
_diffrn_reflns_Laue_measured_fraction_full 0.995
_diffrn_reflns_Laue_measured_fraction_max 0.998
_diffrn_reflns_limit_h_max 20
_diffrn_reflns_limit_h_min -20
_diffrn_reflns_limit_k_max 13
_diffrn_reflns_limit_k_min -13
_diffrn_reflns_limit_l_max 18
_diffrn_reflns_limit_l_min -18
_diffrn_reflns_number 18303
_diffrn_reflns_point_group_measured_fraction_full 0.995
_diffrn_reflns_point_group_measured_fraction_max 0.998
_diffrn_reflns_theta_full 25.242
_diffrn_reflns_theta_max 32.998
_diffrn_reflns_theta_min 2.26
_exptl_absorpt_coefficient_mu 1.029
_exptl_absorpt_correction_type multi-scan
_exptl_absorpt_process_details
;
Z. Otwinowski, W. Minor, Vol. 276:
Macromolecular Crystallography A, p.307-326, 1997, Academic Press (New York).
;
_exptl_crystal_colour colorless
_exptl_crystal_density_diffrn 2.071
_exptl_crystal_description block
_exptl_crystal_F_000 912
_exptl_crystal_size_max 0.50
_exptl_crystal_size_mid 0.35
_exptl_crystal_size_min 0.10
_refine_diff_density_max 1.086
_refine_diff_density_min -0.738
_refine_diff_density_rms 0.095
_refine_ls_extinction_coef 0.0010(11)
_refine_ls_extinction_expression Fc^*^=kFc[1+0.001xFc^2^\l^3^/sin(2\q)]^-1/4^
_refine_ls_extinction_method SHELXL
_refine_ls_goodness_of_fit_ref 1.042
_refine_ls_hydrogen_treatment mixed
_refine_ls_matrix_type full
_refine_ls_number_parameters 145
_refine_ls_number_reflns 2898
_refine_ls_number_restraints 1
_refine_ls_restrained_S_all 1.042
_refine_ls_R_factor_all 0.0654
_refine_ls_R_factor_gt 0.0457
_refine_ls_shift/su_max 0.001
_refine_ls_shift/su_mean 0
_refine_ls_structure_factor_coef Fsqd
_refine_ls_weighting_details 'w=1/[\s^2^(Fo^2^)+(0.0791P)^2^+0.4791P] where P=(Fo^2^+2Fc^2^)/3'
_refine_ls_weighting_scheme calc
_refine_ls_wR_factor_gt 0.1266
_refine_ls_wR_factor_ref 0.1371
_reflns_number_gt 2193
_reflns_number_total 2898
_reflns_threshold_expression 'I > 2\s(I)'
_cod_data_source_file JSSC-2015-221-66.cif
_cod_data_source_block E
_cod_original_cell_volume 1482.4(5)
_cod_database_code 1562141

loop_
_symmetry_equiv_pos_as_xyz
'x, y, z'
'-x, -y, z'
'x+1/2, -y+1/2, -z+1/2'
'-x+1/2, y+1/2, -z+1/2'
'-x, -y, -z'
'x, y, -z'
'-x-1/2, y-1/2, z-1/2'
'x-1/2, -y-1/2, z-1/2'

loop_
_atom_site_label
_atom_site_type_symbol
_atom_site_fract_x
_atom_site_fract_y
_atom_site_fract_z
_atom_site_U_iso_or_equiv
_atom_site_adp_type
_atom_site_occupancy
_atom_site_calc_flag
_atom_site_disorder_assembly
_atom_site_disorder_group
Na1 Na 0.40180(8) 0.60985(12) 0.5 0.0252(2) Uani 1 d . .
K1 K 0.75176(3) 0.45754(6) 0.23974(4) 0.03626(15) Uani 1 d . .
K2 K 0.5 0.5 0 0.0322(2) Uani 1 d . .
K3 K 0.5 1 0.5 0.0435(3) Uani 1 d . .
N1 N 0.2591(3) 0.8419(4) 0.5 0.0519(8) Uani 1 d . .
O1 O 0.58722(9) 0.54452(12) 0.35511(10) 0.0195(2) Uani 1 d . .
O2 O 0.71553(9) 0.71601(14) 0.40235(9) 0.0212(3) Uani 1 d . .
O3 O 0.56357(10) 0.80345(12) 0.31734(9) 0.0204(2) Uani 1 d . .
O4 O 0.55664(12) 0.72093(19) 0.5 0.0193(3) Uani 1 d . .
O5 O 0.46690(10) 0.62268(12) 0.21911(9) 0.0221(3) Uani 1 d . .
O6 O 0.45454(13) 0.87202(14) 0.17584(13) 0.0372(4) Uani 1 d . .
H1 H 0.4725 0.9696 0.1871 0.045 Uiso 0.5 calc . .
H2 H 0.4083 0.8479 0.1218 0.045 Uiso 0.5 calc . .
O7 O 0.86750(13) 0.7326(2) 0.5 0.0244(4) Uani 1 d . .
H3 H 0.892(3) 0.714(5) 0.441(2) 0.022(11) Uiso 0.5 d . .
O8 O 0.2007(3) 0.9433(4) 0.5 0.0798(11) Uani 1 d . .
O9a O 0.3020(8) 0.8049(13) 0.5858(7) 0.073(3) Uani 0.55 d . .
O9b O 0.2729(13) 0.7741(18) 0.5836(10) 0.105(6) Uani 0.45 d . .
B1 B 0.60396(13) 0.69211(18) 0.39540(13) 0.0150(3) Uani 1 d . .
B2 B 0.5 0.5 0.29101(19) 0.0163(4) Uani 1 d . .
B3 B 0.49667(14) 0.76257(19) 0.23967(14) 0.0195(3) Uani 1 d . .
B4 B 0.76260(19) 0.7225(3) 0.5 0.0167(4) Uani 1 d . .

loop_
_atom_site_aniso_label
_atom_site_aniso_U_11
_atom_site_aniso_U_22
_atom_site_aniso_U_33
_atom_site_aniso_U_23
_atom_site_aniso_U_13
_atom_site_aniso_U_12
Na1 0.0313(5) 0.0230(5) 0.0214(5) 0 0 -0.0037(4)
K1 0.0331(3) 0.0380(3) 0.0377(3) -0.00466(18) 0.00983(17) 0.00644(17)
K2 0.0307(4) 0.0385(5) 0.0272(4) 0 0 0.0000(3)
K3 0.0497(6) 0.0234(4) 0.0574(6) 0 0 0.0080(4)
N1 0.0506(19) 0.0525(19) 0.0525(19) 0 0 0.0233(15)
O1 0.0221(6) 0.0134(5) 0.0232(5) 0.0000(4) -0.0066(4) 0.0029(4)
O2 0.0154(5) 0.0349(7) 0.0132(5) 0.0003(4) -0.0008(4) -0.0040(5)
O3 0.0279(6) 0.0143(5) 0.0190(5) 0.0030(4) -0.0098(4) -0.0046(4)
O4 0.0156(7) 0.0268(8) 0.0153(7) 0 0 0.0027(6)
O5 0.0332(7) 0.0128(5) 0.0204(5) 0.0035(4) -0.0113(5) -0.0052(4)
O6 0.0559(10) 0.0164(6) 0.0391(8) 0.0088(5) -0.0307(7) -0.0086(6)
O7 0.0146(7) 0.0422(10) 0.0165(7) 0 0 -0.0025(7)
O8 0.072(2) 0.064(2) 0.104(3) 0 0 0.0358(19)
O9a 0.078(4) 0.098(6) 0.042(3) -0.028(4) -0.015(3) 0.050(4)
O9b 0.156(14) 0.105(8) 0.053(6) 0.039(6) 0.020(6) 0.058(8)
B1 0.0160(7) 0.0151(7) 0.0141(6) 0.0012(5) -0.0016(5) -0.0005(5)
B2 0.0208(11) 0.0133(10) 0.0146(9) 0 0 -0.0007(8)
B3 0.0253(9) 0.0147(7) 0.0184(7) 0.0029(6) -0.0064(6) -0.0049(7)
B4 0.0171(10) 0.0186(10) 0.0144(9) 0 0 -0.0012(8)

loop_
_atom_type_symbol
_atom_type_description
_atom_type_scat_dispersion_real
_atom_type_scat_dispersion_imag
_atom_type_scat_source
B B 0.0013 0.0007 'International Tables Vol C Tables 4.2.6.8 and 6.1.1.4'
N N 0.0061 0.0033 'International Tables Vol C Tables 4.2.6.8 and 6.1.1.4'
O O 0.0106 0.006 'International Tables Vol C Tables 4.2.6.8 and 6.1.1.4'
Na Na 0.0362 0.0249 'International Tables Vol C Tables 4.2.6.8 and 6.1.1.4'
K K 0.2009 0.2494 'International Tables Vol C Tables 4.2.6.8 and 6.1.1.4'
H H 0 0 'International Tables Vol C Tables 4.2.6.8 and 6.1.1.4'

loop_
_geom_angle_atom_site_label_1
_geom_angle_atom_site_label_2
_geom_angle_atom_site_label_3
_geom_angle
_geom_angle_site_symmetry_1
_geom_angle_site_symmetry_3
O1 Na1 O1 103.28(7) 2_665 5_666
O1 Na1 O4 102.51(5) 2_665 .
O1 Na1 O4 102.51(5) 5_666 .
O1 Na1 O9a 145.0(2) 2_665 .
O1 Na1 O9a 98.3(3) 5_666 .
O4 Na1 O9a 99.3(3) . .
O1 Na1 O9a 98.3(3) 2_665 6_556
O1 Na1 O9a 145.0(2) 5_666 6_556
O4 Na1 O9a 99.3(3) . 6_556
O9a Na1 O9a 51.1(5) . 6_556
O1 Na1 O9b 137.6(4) 2_665 .
O1 Na1 O9b 95.2(3) 5_666 .
O4 Na1 O9b 110.3(4) . .
O9a Na1 O9b 11.0(7) . .
O9a Na1 O9b 51.33(19) 6_556 .
O1 Na1 O9b 95.2(3) 2_665 6_556
O1 Na1 O9b 137.6(4) 5_666 6_556
O4 Na1 O9b 110.3(4) . 6_556
O9a Na1 O9b 51.34(19) . 6_556
O9a Na1 O9b 11.0(7) 6_556 6_556
O9b Na1 O9b 48.9(5) . 6_556
O1 Na1 N1 120.20(6) 2_665 .
O1 Na1 N1 120.20(6) 5_666 .
O4 Na1 N1 105.42(10) . .
O9a Na1 N1 26.0(2) . .
O9a Na1 N1 26.0(2) 6_556 .
O9b Na1 N1 25.4(3) . .
O9b Na1 N1 25.4(3) 6_556 .
O1 Na1 B1 27.14(4) 2_665 2_665
O1 Na1 B1 77.03(5) 5_666 2_665
O4 Na1 B1 115.07(6) . 2_665
O9a Na1 B1 145.6(3) . 2_665
O9a Na1 B1 117.4(3) 6_556 2_665
O9b Na1 B1 134.6(4) . 2_665
O9b Na1 B1 110.6(4) 6_556 2_665
N1 Na1 B1 131.21(8) . 2_665
O1 Na1 B1 77.03(5) 2_665 5_666
O1 Na1 B1 27.14(4) 5_666 5_666
O4 Na1 B1 115.07(6) . 5_666
O9a Na1 B1 117.4(3) . 5_666
O9a Na1 B1 145.6(3) 6_556 5_666
O9b Na1 B1 110.6(4) . 5_666
O9b Na1 B1 134.6(4) 6_556 5_666
N1 Na1 B1 131.21(8) . 5_666
B1 Na1 B1 50.22(6) 2_665 5_666
O1 Na1 B2 115.61(6) 2_665 5_666
O1 Na1 B2 26.99(3) 5_666 5_666
O4 Na1 B2 76.37(3) . 5_666
O9a Na1 B2 95.9(2) . 5_666
O9a Na1 B2 146.1(3) 6_556 5_666
O9b Na1 B2 98.0(3) . 5_666
O9b Na1 B2 146.8(3) 6_556 5_666
N1 Na1 B2 121.83(3) . 5_666
B1 Na1 B2 94.13(5) 2_665 5_666
B1 Na1 B2 49.90(3) 5_666 5_666
O1 Na1 B2 26.99(3) 2_665 .
O1 Na1 B2 115.61(6) 5_666 .
O4 Na1 B2 76.37(3) . .
O9a Na1 B2 146.1(3) . .
O9a Na1 B2 95.9(2) 6_556 .
O9b Na1 B2 146.8(3) . .
O9b Na1 B2 98.0(3) 6_556 .
N1 Na1 B2 121.83(3) . .
B1 Na1 B2 49.90(3) 2_665 .
B1 Na1 B2 94.13(5) 5_666 .
B2 Na1 B2 115.09(6) 5_666 .
O1 K1 O2 132.03(4) . 4_645
O1 K1 O3 160.26(4) . 4_645
O2 K1 O3 49.37(3) 4_645 4_645
O1 K1 O9a 107.6(3) . 8_675
O2 K1 O9a 97.9(2) 4_645 8_675
O3 K1 O9a 90.6(3) 4_645 8_675
O1 K1 O5 48.90(3) . 2_665
O2 K1 O5 84.58(4) 4_645 2_665
O3 K1 O5 132.34(4) 4_645 2_665
O9a K1 O5 110.0(2) 8_675 2_665
O1 K1 O9b 75.1(3) . 5_666
O2 K1 O9b 85.5(3) 4_645 5_666
O3 K1 O9b 85.9(3) 4_645 5_666
O9a K1 O9b 171.8(4) 8_675 5_666
O5 K1 O9b 77.8(3) 2_665 5_666
O1 K1 O9b 99.6(3) . 8_675
O2 K1 O9b 102.2(3) 4_645 8_675
O3 K1 O9b 98.9(3) 4_645 8_675
O9a K1 O9b 8.4(5) 8_675 8_675
O5 K1 O9b 103.0(3) 2_665 8_675
O9b K1 O9b 172.3(4) 5_666 8_675
O1 K1 O2 47.36(3) . .
O2 K1 O2 178.13(4) 4_645 .
O3 K1 O2 130.39(4) 4_645 .
O9a K1 O2 84.0(2) 8_675 .
O5 K1 O2 95.20(3) 2_665 .
O9b K1 O2 92.7(3) 5_666 .
O9b K1 O2 79.6(3) 8_675 .
O1 K1 O8 103.61(8) . 3_565
O2 K1 O8 71.21(7) 4_645 3_565
O3 K1 O8 95.21(8) 4_645 3_565
O9a K1 O8 40.39(19) 8_675 3_565
O5 K1 O8 77.55(7) 2_665 3_565
O9b K1 O8 147.4(3) 5_666 3_565
O9b K1 O8 38.7(2) 8_675 3_565
O2 K1 O8 110.56(7) . 3_565
O1 K1 O6 110.54(4) . 3_565
O2 K1 O6 116.04(4) 4_645 3_565
O3 K1 O6 67.51(4) 4_645 3_565
O9a K1 O6 70.88(19) 8_675 3_565
O5 K1 O6 159.30(4) 2_665 3_565
O9b K1 O6 100.9(3) 5_666 3_565
O9b K1 O6 75.6(3) 8_675 3_565
O2 K1 O6 64.13(3) . 3_565
O8 K1 O6 109.69(6) 3_565 3_565
O1 K1 O9a 72.38(16) . 5_666
O2 K1 O9a 82.73(15) 4_645 5_666
O3 K1 O9a 89.34(16) 4_645 5_666
O9a K1 O9a 179.12(19) 8_675 5_666
O5 K1 O9a 70.73(18) 2_665 5_666
O9b K1 O9a 7.4(5) 5_666 5_666
O9b K1 O9a 171.8(4) 8_675 5_666
O2 K1 O9a 95.44(15) . 5_666
O8 K1 O9a 140.50(18) 3_565 5_666
O6 K1 O9a 108.28(18) 3_565 5_666
O1 K1 B2 24.29(4) . .
O2 K1 B2 110.50(4) 4_645 .
O3 K1 B2 157.03(3) 4_645 .
O9a K1 B2 104.8(2) 8_675 .
O5 K1 B2 25.93(3) 2_665 .
O9b K1 B2 80.9(3) 5_666 .
O9b K1 B2 96.5(3) 8_675 .
O2 K1 B2 69.30(3) . .
O8 K1 B2 86.14(8) 3_565 .
O6 K1 B2 133.43(4) 3_565 .
O9a K1 B2 75.57(17) 5_666 .
O8 K2 O8 180 7_655 3_565
O8 K2 O5 85.82(4) 7_655 .
O8 K2 O5 94.18(4) 3_565 .
O8 K2 O5 94.18(4) 7_655 5_665
O8 K2 O5 85.82(4) 3_565 5_665
O5 K2 O5 180 . 5_665
O8 K2 O5 85.82(4) 7_655 6
O8 K2 O5 94.18(4) 3_565 6
O5 K2 O5 132.09(5) . 6
O5 K2 O5 47.91(5) 5_665 6
O8 K2 O5 94.18(4) 7_655 2_665
O8 K2 O5 85.82(4) 3_565 2_665
O5 K2 O5 47.91(5) . 2_665
O5 K2 O5 132.09(5) 5_665 2_665
O5 K2 O5 180.00(4) 6 2_665
O8 K2 O7 114.68(9) 7_655 7_755
O8 K2 O7 65.32(9) 3_565 7_755
O5 K2 O7 113.16(2) . 7_755
O5 K2 O7 66.84(2) 5_665 7_755
O5 K2 O7 113.16(2) 6 7_755
O5 K2 O7 66.84(2) 2_665 7_755
O8 K2 O7 65.32(9) 7_655 3_465
O8 K2 O7 114.68(9) 3_565 3_465
O5 K2 O7 66.84(2) . 3_465
O5 K2 O7 113.16(2) 5_665 3_465
O5 K2 O7 66.84(2) 6 3_465
O5 K2 O7 113.16(2) 2_665 3_465
O7 K2 O7 180.00(5) 7_755 3_465
O8 K2 B2 90 7_655 .
O8 K2 B2 90 3_565 .
O5 K2 B2 23.95(2) . .
O5 K2 B2 156.05(2) 5_665 .
O5 K2 B2 156.05(2) 6 .
O5 K2 B2 23.95(2) 2_665 .
O7 K2 B2 90 7_755 .
O7 K2 B2 90 3_465 .
O8 K2 B2 90 7_655 5_665
O8 K2 B2 90 3_565 5_665
O5 K2 B2 156.05(2) . 5_665
O5 K2 B2 23.95(2) 5_665 5_665
O5 K2 B2 23.95(2) 6 5_665
O5 K2 B2 156.05(2) 2_665 5_665
O7 K2 B2 90 7_755 5_665
O7 K2 B2 90 3_465 5_665
B2 K2 B2 180 . 5_665
O8 K2 K1 44.40(3) 7_655 5_665
O8 K2 K1 135.60(3) 3_565 5_665
O5 K2 K1 117.51(3) . 5_665
O5 K2 K1 62.49(3) 5_665 5_665
O5 K2 K1 41.61(3) 6 5_665
O5 K2 K1 138.39(3) 2_665 5_665
O7 K2 K1 120.33(2) 7_755 5_665
O7 K2 K1 59.67(2) 3_465 5_665
B2 K2 K1 131.432(10) . 5_665
B2 K2 K1 48.568(10) 5_665 5_665
O8 K2 K1 135.60(3) 7_655 6
O8 K2 K1 44.40(3) 3_565 6
O5 K2 K1 138.39(3) . 6
O5 K2 K1 41.61(3) 5_665 6
O5 K2 K1 62.49(3) 6 6
O5 K2 K1 117.51(3) 2_665 6
O7 K2 K1 59.67(2) 7_755 6
O7 K2 K1 120.33(2) 3_465 6
B2 K2 K1 131.432(10) . 6
B2 K2 K1 48.568(10) 5_665 6
K1 K2 K1 97.14(2) 5_665 6
O4 K3 O4 180 . 5_676
O4 K3 O3 130.71(2) . 5_676
O4 K3 O3 49.29(2) 5_676 5_676
O4 K3 O3 49.29(2) . 6_556
O4 K3 O3 130.71(2) 5_676 6_556
O3 K3 O3 82.58(4) 5_676 6_556
O4 K3 O3 130.71(2) . 2_675
O4 K3 O3 49.29(2) 5_676 2_675
O3 K3 O3 97.42(4) 5_676 2_675
O3 K3 O3 180.00(3) 6_556 2_675
O4 K3 O3 49.29(2) . .
O4 K3 O3 130.71(2) 5_676 .
O3 K3 O3 180 5_676 .
O3 K3 O3 97.42(4) 6_556 .
O3 K3 O3 82.58(4) 2_675 .
O4 K3 O9a 73.16(17) . 6_556
O4 K3 O9a 106.83(17) 5_676 6_556
O3 K3 O9a 109.67(17) 5_676 6_556
O3 K3 O9a 98.03(15) 6_556 6_556
O3 K3 O9a 81.97(14) 2_675 6_556
O3 K3 O9a 70.33(17) . 6_556
O4 K3 O9a 106.84(17) . 2_675
O4 K3 O9a 73.17(17) 5_676 2_675
O3 K3 O9a 70.33(17) 5_676 2_675
O3 K3 O9a 81.97(14) 6_556 2_675
O3 K3 O9a 98.03(15) 2_675 2_675
O3 K3 O9a 109.67(17) . 2_675
O9a K3 O9a 180 6_556 2_675
O4 K3 O9a 106.84(17) . 5_676
O4 K3 O9a 73.17(17) 5_676 5_676
O3 K3 O9a 98.03(15) 5_676 5_676
O3 K3 O9a 109.67(17) 6_556 5_676
O3 K3 O9a 70.33(17) 2_675 5_676
O3 K3 O9a 81.97(15) . 5_676
O9a K3 O9a 143.0(3) 6_556 5_676
O9a K3 O9a 37.0(3) 2_675 5_676
O4 K3 O9a 73.16(17) . .
O4 K3 O9a 106.84(17) 5_676 .
O3 K3 O9a 81.97(14) 5_676 .
O3 K3 O9a 70.33(17) 6_556 .
O3 K3 O9a 109.67(17) 2_675 .
O3 K3 O9a 98.03(15) . .
O9a K3 O9a 37.0(3) 6_556 .
O9a K3 O9a 143.0(3) 2_675 .
O9a K3 O9a 180 5_676 .
O4 K3 B1 24.34(3) . .
O4 K3 B1 155.66(3) 5_676 .
O3 K3 B1 153.72(3) 5_676 .
O3 K3 B1 71.15(4) 6_556 .
O3 K3 B1 108.85(4) 2_675 .
O3 K3 B1 26.28(3) . .
O9a K3 B1 75.85(17) 6_556 .
O9a K3 B1 104.15(17) 2_675 .
O9a K3 B1 90.14(16) 5_676 .
O9a K3 B1 89.86(16) . .
O4 K3 B1 155.66(3) . 5_676
O4 K3 B1 24.34(3) 5_676 5_676
O3 K3 B1 26.28(3) 5_676 5_676
O3 K3 B1 108.85(4) 6_556 5_676
O3 K3 B1 71.15(4) 2_675 5_676
O3 K3 B1 153.72(3) . 5_676
O9a K3 B1 104.15(17) 6_556 5_676
O9a K3 B1 75.85(17) 2_675 5_676
O9a K3 B1 89.86(16) 5_676 5_676
O9a K3 B1 90.14(16) . 5_676
B1 K3 B1 180 . 5_676
O8 N1 O9b 119.1(7) . .
O8 N1 O9b 119.1(7) . 6_556
O9b N1 O9b 116.0(15) . 6_556
O8 N1 O9a 119.9(4) . .
O9b N1 O9a 22.3(13) . .
O9b N1 O9a 120.9(5) 6_556 .
O8 N1 O9a 119.9(4) . 6_556
O9b N1 O9a 120.9(5) . 6_556
O9b N1 O9a 22.3(13) 6_556 6_556
O9a N1 O9a 116.1(9) . 6_556
O8 N1 Na1 178.1(3) . .
O9b N1 Na1 61.4(7) . .
O9b N1 Na1 61.4(7) 6_556 .
O9a N1 Na1 59.7(4) . .
O9a N1 Na1 59.7(4) 6_556 .
B1 O1 B2 124.42(10) . .
B1 O1 Na1 107.09(9) . 5_666
B2 O1 Na1 107.72(9) . 5_666
B1 O1 K1 109.13(9) . .
B2 O1 K1 105.56(9) . .
Na1 O1 K1 100.34(5) 5_666 .
B4 O2 B1 120.68(14) . .
B4 O2 K1 116.29(13) . 4_655
B1 O2 K1 103.15(9) . 4_655
B4 O2 K1 122.11(13) . .
B1 O2 K1 90.26(8) . .
K1 O2 K1 99.45(4) 4_655 .
B3 O3 B1 120.04(12) . .
B3 O3 K1 120.66(10) . 4_655
B1 O3 K1 100.60(9) . 4_655
B3 O3 K3 120.81(11) . .
B1 O3 K3 91.24(8) . .
K1 O3 K3 97.41(4) 4_655 .
B1 O4 B1 124.52(17) . 6_556
B1 O4 Na1 107.74(10) . .
B1 O4 Na1 107.74(10) 6_556 .
B1 O4 K3 107.10(10) . .
B1 O4 K3 107.10(10) 6_556 .
Na1 O4 K3 99.92(7) . .
B3 O5 B2 120.49(12) . .
B3 O5 K2 118.86(10) . .
B2 O5 K2 102.50(9) . .
B3 O5 K1 119.56(11) . 2_665
B2 O5 K1 92.84(6) . 2_665
K2 O5 K1 97.37(3) . 2_665
B3 O6 K1 119.35(13) . 3_465
B3 O6 H1 120 . .
K1 O6 H1 73 3_465 .
B3 O6 H2 120 . .
K1 O6 H2 78.6 3_465 .
H1 O6 H2 120 . .
B4 O7 K2 129.47(16) . 3_565
B4 O7 H3 113(3) . .
K2 O7 H3 86(3) 3_565 .
N1 O8 K2 140.9(3) . 3_465
N1 O8 K1 94.74(11) . 8_576
K2 O8 K1 98.90(6) 3_465 8_576
N1 O8 K1 94.74(11) . 3_465
K2 O8 K1 98.90(6) 3_465 3_465
K1 O8 K1 138.24(15) 8_576 3_465
N1 O9a Na1 94.3(4) . .
N1 O9a K1 104.2(5) . 8_576
Na1 O9a K1 158.2(4) . 8_576
N1 O9a K1 130.7(8) . 5_666
Na1 O9a K1 82.6(3) . 5_666
K1 O9a K1 93.6(3) 8_576 5_666
N1 O9a K3 86.8(7) . .
Na1 O9a K3 80.1(3) . .
K1 O9a K3 89.4(3) 8_576 .
K1 O9a K3 139.7(3) 5_666 .
N1 O9b Na1 93.3(8) . .
N1 O9b K1 160.2(12) . 5_666
Na1 O9b K1 87.3(4) . 5_666
N1 O9b K1 96.4(9) . 8_576
Na1 O9b K1 141.8(7) . 8_576
K1 O9b K1 95.3(4) 5_666 8_576
O1 B1 O4 113.88(14) . .
O1 B1 O2 107.79(13) . .
O4 B1 O2 110.29(13) . .
O1 B1 O3 110.71(12) . .
O4 B1 O3 107.10(13) . .
O2 B1 O3 106.87(12) . .
O1 B1 Na1 45.77(7) . 5_666
O4 B1 Na1 77.10(10) . 5_666
O2 B1 Na1 97.61(9) . 5_666
O3 B1 Na1 151.33(10) . 5_666
O1 B1 Na1 77.54(9) . .
O4 B1 Na1 45.28(8) . .
O2 B1 Na1 150.91(10) . .
O3 B1 Na1 97.23(10) . .
Na1 B1 Na1 65.01(5) 5_666 .
O1 B1 K3 146.96(11) . .
O4 B1 K3 48.56(9) . .
O2 B1 K3 104.98(9) . .
O3 B1 K3 62.48(8) . .
Na1 B1 K3 125.40(5) 5_666 .
Na1 B1 K3 71.79(4) . .
O1 B1 K1 47.63(7) . .
O4 B1 K1 147.27(11) . .
O2 B1 K1 64.29(8) . .
O3 B1 K1 105.20(9) . .
Na1 B1 K1 72.04(4) 5_666 .
Na1 B1 K1 124.97(6) . .
K3 B1 K1 161.84(5) . .
O1 B1 K1 124.08(10) . 4_655
O4 B1 K1 122.03(11) . 4_655
O2 B1 K1 52.32(7) . 4_655
O3 B1 K1 54.55(7) . 4_655
Na1 B1 K1 147.22(6) 5_666 4_655
Na1 B1 K1 147.70(6) . 4_655
K3 B1 K1 80.19(4) . 4_655
K1 B1 K1 81.71(4) . 4_655
O1 B2 O1 114.21(18) . 2_665
O1 B2 O5 110.25(6) . .
O1 B2 O5 107.42(7) 2_665 .
O1 B2 O5 107.42(7) . 2_665
O1 B2 O5 110.24(6) 2_665 2_665
O5 B2 O5 107.10(17) . 2_665
O1 B2 Na1 77.70(10) . .
O1 B2 Na1 45.29(8) 2_665 .
O5 B2 Na1 97.54(7) . .
O5 B2 Na1 150.62(9) 2_665 .
O1 B2 Na1 45.29(8) . 5_666
O1 B2 Na1 77.70(10) 2_665 5_666
O5 B2 Na1 150.62(9) . 5_666
O5 B2 Na1 97.54(7) 2_665 5_666
Na1 B2 Na1 64.91(6) . 5_666
O1 B2 K1 147.37(9) . 2_665
O1 B2 K1 50.16(6) 2_665 2_665
O5 B2 K1 61.23(5) . 2_665
O5 B2 K1 105.12(8) 2_665 2_665
Na1 B2 K1 72.82(3) . 2_665
Na1 B2 K1 127.48(6) 5_666 2_665
O1 B2 K1 50.16(6) . .
O1 B2 K1 147.37(9) 2_665 .
O5 B2 K1 105.12(8) . .
O5 B2 K1 61.23(5) 2_665 .
Na1 B2 K1 127.48(6) . .
Na1 B2 K1 72.82(3) 5_666 .
K1 B2 K1 158.62(8) 2_665 .
O1 B2 K2 122.90(9) . .
O1 B2 K2 122.90(9) 2_665 .
O5 B2 K2 53.55(9) . .
O5 B2 K2 53.55(9) 2_665 .
Na1 B2 K2 147.54(3) . .
Na1 B2 K2 147.54(3) 5_666 .
K1 B2 K2 79.31(4) 2_665 .
K1 B2 K2 79.31(4) . .
O3 B3 O5 125.36(15) . .
O3 B3 O6 117.72(14) . .
O5 B3 O6 116.91(14) . .
O2 B4 O2 125.1(2) 6_556 .
O2 B4 O7 117.41(10) 6_556 .
O2 B4 O7 117.41(10) . .

loop_
_geom_bond_atom_site_label_1
_geom_bond_atom_site_label_2
_geom_bond_distance
_geom_bond_site_symmetry_2
Na1 O1 2.2773(14) 2_665
Na1 O1 2.2773(14) 5_666
Na1 O4 2.282(2) .
Na1 O9a 2.452(9) .
Na1 O9a 2.452(9) 6_556
Na1 O9b 2.490(15) .
Na1 O9b 2.490(15) 6_556
Na1 N1 2.832(3) .
Na1 B1 3.038(2) 2_665
Na1 B1 3.038(2) 5_666
Na1 B2 3.052(2) 5_666
Na1 B2 3.052(2) .
K1 O1 2.7151(14) .
K1 O2 2.8445(13) 4_645
K1 O3 2.9006(14) 4_645
K1 O9a 2.953(8) 8_675
K1 O5 2.9899(15) 2_665
K1 O9b 3.049(14) 5_666
K1 O9b 3.123(16) 8_675
K1 O2 3.1283(14) .
K1 O8 3.1623(17) 3_565
K1 O6 3.266(2) 3_565
K1 O9a 3.293(13) 5_666
K1 B2 3.4068(9) .
K2 O8 2.701(4) 7_655
K2 O8 2.701(4) 3_565
K2 O5 2.9550(13) .
K2 O5 2.9550(13) 5_665
K2 O5 2.9550(13) 6
K2 O5 2.9550(13) 2_665
K2 O7 2.999(2) 7_755
K2 O7 2.999(2) 3_465
K2 B2 3.587(2) .
K2 B2 3.587(2) 5_665
K2 K1 4.4650(8) 5_665
K2 K1 4.4650(8) 6
K3 O4 2.6492(18) .
K3 O4 2.6492(18) 5_676
K3 O3 2.9961(13) 5_676
K3 O3 2.9961(13) 6_556
K3 O3 2.9961(13) 2_675
K3 O3 2.9961(13) .
K3 O9a 3.334(13) 6_556
K3 O9a 3.334(13) 2_675
K3 O9a 3.334(13) 5_676
K3 O9a 3.334(13) .
K3 B1 3.3777(17) .
K3 B1 3.3777(17) 5_676
N1 O8 1.203(4) .
N1 O9b 1.215(12) .
N1 O9b 1.215(12) 6_556
N1 O9a 1.246(9) .
N1 O9a 1.246(9) 6_556
O1 B1 1.450(2) .
O1 B2 1.4545(17) .
O1 Na1 2.2773(14) 5_666
O2 B4 1.3559(16) .
O2 B1 1.492(2) .
O2 K1 2.8445(13) 4_655
O3 B3 1.355(2) .
O3 B1 1.4960(19) .
O3 K1 2.9006(14) 4_655
O4 B1 1.4565(18) .
O4 B1 1.4565(18) 6_556
O5 B3 1.357(2) .
O5 B2 1.4915(18) .
O5 K1 2.9898(15) 2_665
O6 B3 1.386(2) .
O6 K1 3.266(2) 3_465
O6 H1 0.93 .
O6 H2 0.93 .
O7 B4 1.389(3) .
O7 K2 2.999(2) 3_565
O7 H3 0.809(19) .
O8 K2 2.701(4) 3_465
O8 K1 3.1623(17) 8_576
O8 K1 3.1623(17) 3_465
O9a K1 2.953(8) 8_576
O9a K1 3.293(13) 5_666
O9b K1 3.049(14) 5_666
O9b K1 3.123(16) 8_576
B1 Na1 3.038(2) 5_666
B1 K1 3.4998(18) 4_655
B2 O1 1.4545(17) 2_665
B2 O5 1.4915(18) 2_665
B2 Na1 3.052(2) 5_666
B2 K1 3.4067(9) 2_665
B4 O2 1.3559(16) 6_556

loop_
_geom_hbond_atom_site_label_D
_geom_hbond_atom_site_label_H
_geom_hbond_atom_site_label_A
_geom_hbond_distance_DH
_geom_hbond_distance_HA
_geom_hbond_distance_DA
_geom_hbond_angle_DHA
_geom_hbond_site_symmetry_A
O6 H1 O6 0.93 1.74 2.622(3) 157.1 2_675
O6 H2 O7 0.93 1.75 2.6316(18) 156 3_465
O7 H3 O6 0.809(19) 1.84(2) 2.6316(18) 166(5) 3_565

loop_
_geom_torsion_atom_site_label_1
_geom_torsion_atom_site_label_2
_geom_torsion_atom_site_label_3
_geom_torsion_atom_site_label_4
_geom_torsion
_geom_torsion_site_symmetry_1
_geom_torsion_site_symmetry_2
_geom_torsion_site_symmetry_3
_geom_torsion_site_symmetry_4
O9b N1 O8 K2 -76.1(11) . . . 3_465
O9b N1 O8 K2 76.1(11) 6_556 . . 3_465
O9a N1 O8 K2 -101.7(8) . . . 3_465
O9a N1 O8 K2 101.7(8) 6_556 . . 3_465
O9b N1 O8 K1 34.3(11) . . . 8_576
O9b N1 O8 K1 -173.6(11) 6_556 . . 8_576
O9a N1 O8 K1 8.6(8) . . . 8_576
O9a N1 O8 K1 -147.9(8) 6_556 . . 8_576
O9b N1 O8 K1 173.6(11) . . . 3_465
O9b N1 O8 K1 -34.3(11) 6_556 . . 3_465
O9a N1 O8 K1 147.9(8) . . . 3_465
O9a N1 O8 K1 -8.6(8) 6_556 . . 3_465
O8 N1 O9a Na1 -177.9(4) . . . .
O9b N1 O9a Na1 88(3) . . . .
O9b N1 O9a Na1 4.4(10) 6_556 . . .
O9a N1 O9a Na1 -20.4(13) 6_556 . . .
O8 N1 O9a K1 -9.5(9) . . . 8_576
O9b N1 O9a K1 -104(3) . . . 8_576
O9b N1 O9a K1 172.7(11) 6_556 . . 8_576
O9a N1 O9a K1 147.9(6) 6_556 . . 8_576
Na1 N1 O9a K1 168.4(8) . . . 8_576
O8 N1 O9a K1 98.2(7) . . . 5_666
O9b N1 O9a K1 4(2) . . . 5_666
O9b N1 O9a K1 -79.6(11) 6_556 . . 5_666
O9a N1 O9a K1 -104.4(11) 6_556 . . 5_666
Na1 N1 O9a K1 -83.9(6) . . . 5_666
O8 N1 O9a K3 -98.1(5) . . . .
O9b N1 O9a K3 168(3) . . . .
O9b N1 O9a K3 84.2(9) 6_556 . . .
O9a N1 O9a K3 59.3(11) 6_556 . . .
Na1 N1 O9a K3 79.8(3) . . . .
O8 N1 O9b Na1 -177.9(4) . . . .
O9b N1 O9b Na1 29.1(19) 6_556 . . .
O9a N1 O9b Na1 -79(3) . . . .
O9a N1 O9b Na1 4.3(9) 6_556 . . .
O8 N1 O9b K1 91(3) . . . 5_666
O9b N1 O9b K1 -62(4) 6_556 . . 5_666
O9a N1 O9b K1 -171(5) . . . 5_666
O9a N1 O9b K1 -87(3) 6_556 . . 5_666
Na1 N1 O9b K1 -91(3) . . . 5_666
O8 N1 O9b K1 -34.9(10) . . . 8_576
O9b N1 O9b K1 172.1(10) 6_556 . . 8_576
O9a N1 O9b K1 64(3) . . . 8_576
O9a N1 O9b K1 147.3(8) 6_556 . . 8_576
Na1 N1 O9b K1 143.0(9) . . . 8_576
B2 O1 B1 O4 87.13(18) . . . .
Na1 O1 B1 O4 -39.50(15) 5_666 . . .
K1 O1 B1 O4 -147.29(11) . . . .
B2 O1 B1 O2 -150.17(14) . . . .
Na1 O1 B1 O2 83.20(12) 5_666 . . .
K1 O1 B1 O2 -24.59(13) . . . .
B2 O1 B1 O3 -33.6(2) . . . .
Na1 O1 B1 O3 -160.24(10) 5_666 . . .
K1 O1 B1 O3 91.97(12) . . . .
B2 O1 B1 Na1 126.63(17) . . . 5_666
K1 O1 B1 Na1 -107.79(8) . . . 5_666
B2 O1 B1 Na1 59.49(14) . . . .
Na1 O1 B1 Na1 -67.13(7) 5_666 . . .
K1 O1 B1 Na1 -174.92(5) . . . .
B2 O1 B1 K3 37.4(3) . . . .
Na1 O1 B1 K3 -89.19(17) 5_666 . . .
K1 O1 B1 K3 163.02(13) . . . .
B2 O1 B1 K1 -125.58(17) . . . .
Na1 O1 B1 K1 107.79(8) 5_666 . . .
B2 O1 B1 K1 -94.08(17) . . . 4_655
Na1 O1 B1 K1 139.29(8) 5_666 . . 4_655
K1 O1 B1 K1 31.50(12) . . . 4_655
B1 O4 B1 O1 87.9(2) 6_556 . . .
Na1 O4 B1 O1 -39.60(15) . . . .
K3 O4 B1 O1 -146.31(11) . . . .
B1 O4 B1 O2 -33.4(3) 6_556 . . .
Na1 O4 B1 O2 -160.92(10) . . . .
K3 O4 B1 O2 92.36(12) . . . .
B1 O4 B1 O3 -149.38(14) 6_556 . . .
Na1 O4 B1 O3 83.14(13) . . . .
K3 O4 B1 O3 -23.57(14) . . . .
B1 O4 B1 Na1 60.01(19) 6_556 . . 5_666
Na1 O4 B1 Na1 -67.47(8) . . . 5_666
K3 O4 B1 Na1 -174.19(7) . . . 5_666
B1 O4 B1 Na1 127.5(2) 6_556 . . .
K3 O4 B1 Na1 -106.72(10) . . . .
B1 O4 B1 K3 -125.8(2) 6_556 . . .
Na1 O4 B1 K3 106.72(10) . . . .
B1 O4 B1 K1 40.3(3) 6_556 . . .
Na1 O4 B1 K1 -87.20(19) . . . .
K3 O4 B1 K1 166.09(15) . . . .
B1 O4 B1 K1 -90.9(2) 6_556 . . 4_655
Na1 O4 B1 K1 141.59(8) . . . 4_655
K3 O4 B1 K1 34.87(12) . . . 4_655
B4 O2 B1 O1 -108.42(18) . . . .
K1 O2 B1 O1 119.72(10) 4_655 . . .
K1 O2 B1 O1 19.95(11) . . . .
B4 O2 B1 O4 16.5(2) . . . .
K1 O2 B1 O4 -115.41(12) 4_655 . . .
K1 O2 B1 O4 144.83(12) . . . .
B4 O2 B1 O3 132.54(17) . . . .
K1 O2 B1 O3 0.68(12) 4_655 . . .
K1 O2 B1 O3 -99.09(10) . . . .
B4 O2 B1 Na1 -62.55(17) . . . 5_666
K1 O2 B1 Na1 165.59(4) 4_655 . . 5_666
K1 O2 B1 Na1 65.82(5) . . . 5_666
B4 O2 B1 Na1 -12.1(3) . . . .
K1 O2 B1 Na1 -143.94(18) 4_655 . . .
K1 O2 B1 Na1 116.3(2) . . . .
B4 O2 B1 K3 67.30(18) . . . .
K1 O2 B1 K3 -64.57(7) 4_655 . . .
K1 O2 B1 K3 -164.34(5) . . . .
B4 O2 B1 K1 -128.37(17) . . . .
K1 O2 B1 K1 99.77(5) 4_655 . . .
B4 O2 B1 K1 131.86(18) . . . 4_655
K1 O2 B1 K1 -99.77(5) . . . 4_655
B3 O3 B1 O1 17.3(2) . . . .
K1 O3 B1 O1 -117.78(11) 4_655 . . .
K3 O3 B1 O1 144.45(11) . . . .
B3 O3 B1 O4 -107.43(17) . . . .
K1 O3 B1 O4 117.53(12) 4_655 . . .
K3 O3 B1 O4 19.76(12) . . . .
B3 O3 B1 O2 134.39(15) . . . .
K1 O3 B1 O2 -0.66(12) 4_655 . . .
K3 O3 B1 O2 -98.43(10) . . . .
B3 O3 B1 Na1 -13.1(3) . . . 5_666
K1 O3 B1 Na1 -148.12(19) 4_655 . . 5_666
K3 O3 B1 Na1 114.1(2) . . . 5_666
B3 O3 B1 Na1 -62.10(15) . . . .
K1 O3 B1 Na1 162.86(4) 4_655 . . .
K3 O3 B1 Na1 65.09(5) . . . .
B3 O3 B1 K3 -127.18(16) . . . .
K1 O3 B1 K3 97.77(4) 4_655 . . .
B3 O3 B1 K1 67.18(16) . . . .
K1 O3 B1 K1 -67.86(6) 4_655 . . .
K3 O3 B1 K1 -165.64(5) . . . .
B3 O3 B1 K1 135.04(16) . . . 4_655
K3 O3 B1 K1 -97.77(4) . . . 4_655
B1 O1 B2 O1 -87.06(14) . . . 2_665
Na1 O1 B2 O1 39.31(4) 5_666 . . 2_665
K1 O1 B2 O1 145.84(6) . . . 2_665
B1 O1 B2 O5 34.0(2) . . . .
Na1 O1 B2 O5 160.35(10) 5_666 . . .
K1 O1 B2 O5 -93.12(11) . . . .
B1 O1 B2 O5 150.35(13) . . . 2_665
Na1 O1 B2 O5 -83.29(13) 5_666 . . 2_665
K1 O1 B2 O5 23.25(12) . . . 2_665
B1 O1 B2 Na1 -59.62(14) . . . .
Na1 O1 B2 Na1 66.75(6) 5_666 . . .
K1 O1 B2 Na1 173.28(5) . . . .
B1 O1 B2 Na1 -126.37(17) . . . 5_666
K1 O1 B2 Na1 106.54(7) . . . 5_666
B1 O1 B2 K1 -34.0(3) . . . 2_665
Na1 O1 B2 K1 92.39(16) 5_666 . . 2_665
K1 O1 B2 K1 -161.07(14) . . . 2_665
B1 O1 B2 K1 127.10(16) . . . .
Na1 O1 B2 K1 -106.54(7) 5_666 . . .
B1 O1 B2 K2 92.94(14) . . . .
Na1 O1 B2 K2 -140.69(4) 5_666 . . .
K1 O1 B2 K2 -34.16(6) . . . .
B3 O5 B2 O1 -18.2(2) . . . .
K2 O5 B2 O1 116.57(11) . . . .
K1 O5 B2 O1 -145.24(11) 2_665 . . .
B3 O5 B2 O1 106.82(16) . . . 2_665
K2 O5 B2 O1 -118.42(11) . . . 2_665
K1 O5 B2 O1 -20.23(11) 2_665 . . 2_665
B3 O5 B2 O5 -134.76(16) . . . 2_665
K2 O5 B2 O5 -0.0010(10) . . . 2_665
K1 O5 B2 O5 98.19(4) 2_665 . . 2_665
B3 O5 B2 Na1 61.42(14) . . . .
K2 O5 B2 Na1 -163.82(4) . . . .
K1 O5 B2 Na1 -65.62(4) 2_665 . . .
B3 O5 B2 Na1 11.0(3) . . . 5_666
K2 O5 B2 Na1 145.72(14) . . . 5_666
K1 O5 B2 Na1 -116.08(14) 2_665 . . 5_666
B3 O5 B2 K1 127.04(16) . . . 2_665
K2 O5 B2 K1 -98.19(4) . . . 2_665
B3 O5 B2 K1 -70.77(16) . . . .
K2 O5 B2 K1 63.99(6) . . . .
K1 O5 B2 K1 162.18(5) 2_665 . . .
B3 O5 B2 K2 -134.76(16) . . . .
K1 O5 B2 K2 98.19(4) 2_665 . . .
B1 O3 B3 O5 -5.5(3) . . . .
K1 O3 B3 O5 120.62(16) 4_655 . . .
K3 O3 B3 O5 -117.50(17) . . . .
B1 O3 B3 O6 174.22(16) . . . .
K1 O3 B3 O6 -59.6(2) 4_655 . . .
K3 O3 B3 O6 62.3(2) . . . .
B2 O5 B3 O3 6.1(3) . . . .
K2 O5 B3 O3 -121.55(16) . . . .
K1 O5 B3 O3 119.71(17) 2_665 . . .
B2 O5 B3 O6 -173.64(15) . . . .
K2 O5 B3 O6 58.7(2) . . . .
K1 O5 B3 O6 -60.1(2) 2_665 . . .
K1 O6 B3 O3 -86.37(18) 3_465 . . .
K1 O6 B3 O5 93.40(17) 3_465 . . .
B1 O2 B4 O2 -3.4(3) . . . 6_556
K1 O2 B4 O2 122.6(2) 4_655 . . 6_556
K1 O2 B4 O2 -115.6(2) . . . 6_556
B1 O2 B4 O7 174.68(18) . . . .
K1 O2 B4 O7 -59.3(2) 4_655 . . .
K1 O2 B4 O7 62.4(2) . . . .
K2 O7 B4 O2 -90.88(19) 3_565 . . 6_556
K2 O7 B4 O2 90.88(19) 3_565 . . .
